data_7212799
loop_
_publ_author_name
'Wang, Shuang'
'Zang, Hongying'
'Sun, Chunyi'
'Xu, Guangjuan'
'Wang, Xinlong'
'Shao, Kuizhan'
'Lan, Yaqian'
'Su, Zhongmin'

_publ_section_title
;
 Anion-directed genuine meso-helical supramolecular isomers of two 1D
 Ag(i) complexes based on arene-linked bis(pyrazolyl)methane ligands
;
_journal_issue 11
_journal_name_full CrystEngComm
_journal_page_first 3458
_journal_paper_doi 10.1039/c0ce00137f
_journal_volume 12
_journal_year 2010
_chemical_formula_moiety 'C20 H18 Ag N9 O3'
_chemical_formula_sum 'C20 H18 Ag N9 O3'
_chemical_formula_weight 540.30
_chemical_name_systematic
;
?
;
_space_group_IT_number 15
_symmetry_cell_setting monoclinic
_symmetry_space_group_name_Hall '-C 2yc'
_symmetry_space_group_name_H-M 'C 1 2/c 1'
_atom_sites_solution_hydrogens geom
_atom_sites_solution_primary direct
_atom_sites_solution_secondary difmap
_audit_creation_method SHELXL-97
_cell_angle_alpha 90.000(5)
_cell_angle_beta 121.509(5)
_cell_angle_gamma 90.000(5)
_cell_formula_units_Z 4
_cell_length_a 14.696(5)
_cell_length_b 14.296(5)
_cell_length_c 11.558(5)
_cell_measurement_reflns_used 'total reflection'
_cell_measurement_temperature 293(2)
_cell_measurement_theta_max 26.04
_cell_measurement_theta_min 1.33
_cell_volume 2070.2(14)
_computing_cell_refinement 'Bruker SMART'
_computing_data_collection 'Bruker SMART'
_computing_data_reduction 'Bruker SMART'
_computing_molecular_graphics 'Bruker SHELXTL'
_computing_publication_material 'Bruker SHELXTL'
_computing_structure_refinement 'SHELXL-97 (Sheldrick, 1997)'
_computing_structure_solution 'SHELXS-97 (Sheldrick, 1990)'
_diffrn_ambient_temperature 293(2)
_diffrn_measured_fraction_theta_full 0.998
_diffrn_measured_fraction_theta_max 0.940
_diffrn_measurement_device_type 'Bruker SMART APEX II CCD area-detector'
_diffrn_measurement_method '\f and \w scans'
_diffrn_radiation_monochromator graphite
_diffrn_radiation_source 'fine-focus sealed tube'
_diffrn_radiation_type MoK\a
_diffrn_radiation_wavelength 0.71069
_diffrn_reflns_av_R_equivalents 0.0301
_diffrn_reflns_av_sigmaI/netI 0.0298
_diffrn_reflns_limit_h_max 18
_diffrn_reflns_limit_h_min -16
_diffrn_reflns_limit_k_max 18
_diffrn_reflns_limit_k_min -18
_diffrn_reflns_limit_l_max 6
_diffrn_reflns_limit_l_min -14
_diffrn_reflns_number 6195
_diffrn_reflns_theta_full 25.00
_diffrn_reflns_theta_max 28.29
_diffrn_reflns_theta_min 2.16
_diffrn_standards_interval_time 0
_diffrn_standards_number 0
_exptl_absorpt_coefficient_mu 1.019
_exptl_absorpt_correction_T_max 0.783
_exptl_absorpt_correction_T_min 0.650
_exptl_absorpt_correction_type multi-scan
_exptl_absorpt_process_details 'SADABS (Sheldrick, 1996)'
_exptl_crystal_colour colorless
_exptl_crystal_density_diffrn 1.734
_exptl_crystal_density_method 'not measured'
_exptl_crystal_description block
_exptl_crystal_F_000 1088
_exptl_crystal_size_max 0.48
_exptl_crystal_size_mid 0.36
_exptl_crystal_size_min 0.24
_refine_diff_density_max 0.324
_refine_diff_density_min -0.884
_refine_diff_density_rms 0.109
_refine_ls_extinction_method none
_refine_ls_goodness_of_fit_ref 1.049
_refine_ls_hydrogen_treatment constr
_refine_ls_matrix_type full
_refine_ls_number_parameters 151
_refine_ls_number_reflns 2417
_refine_ls_number_restraints 0
_refine_ls_restrained_S_all 1.049
_refine_ls_R_factor_all 0.0418
_refine_ls_R_factor_gt 0.0318
_refine_ls_shift/su_max 0.001
_refine_ls_shift/su_mean 0.000
_refine_ls_structure_factor_coef Fsqd
_refine_ls_weighting_details 'calc w=1/[\s^2^(Fo^2^)+(0.0290P)^2^+2.3525P] where P=(Fo^2^+2Fc^2^)/3'
_refine_ls_weighting_scheme calc
_refine_ls_wR_factor_gt 0.0713
_refine_ls_wR_factor_ref 0.0750
_reflns_number_gt 2038
_reflns_number_total 2417
_reflns_threshold_expression >2sigma(I)
_cod_data_source_file c0ce00137f.txt
_cod_data_source_block mm
_cod_depositor_comments
;
The following automatic conversions were performed:

'_symmetry_cell_setting' value 'Monoclinic' changed to 'monoclinic'
according to /home/saulius/struct/CIF-dictionaries/cif_core.dic
dictionary named 'cif_core.dic' version 2.4.2 from 2011-04-26.

Automatic conversion script
Id: cif_fix_values 1891 2012-01-12 08:04:46Z andrius 
;
_cod_original_cell_volume 2070.2(13)
_cod_original_sg_symbol_H-M 'C2/c '
_cod_database_code 7212799

loop_
_symmetry_equiv_pos_as_xyz
'x, y, z'
'-x, y, -z+1/2'
'x+1/2, y+1/2, z'
'-x+1/2, y+1/2, -z+1/2'
'-x, -y, -z'
'x, -y, z-1/2'
'-x+1/2, -y+1/2, -z'
'x+1/2, -y+1/2, z-1/2'

loop_
_atom_site_label
_atom_site_type_symbol
_atom_site_fract_x
_atom_site_fract_y
_atom_site_fract_z
_atom_site_U_iso_or_equiv
_atom_site_adp_type
_atom_site_occupancy
_atom_site_symmetry_multiplicity
_atom_site_calc_flag
_atom_site_refinement_flags
Ag1 Ag 0.0000 0.29197(2) 0.2500 0.05788(12) Uani 1 2 d S
N1 N 0.08612(14) 0.23451(13) 0.13923(19) 0.0372(4) Uani 1 1 d .
N3 N 0.16891(13) 0.28536(12) 0.15191(17) 0.0315(4) Uani 1 1 d .
N4 N 0.21976(13) 0.39384(12) 0.33154(17) 0.0320(4) Uani 1 1 d .
C7 C 0.18189(15) 0.38385(14) 0.1879(2) 0.0300(4) Uani 1 1 d .
H7 H 0.2394 0.4069 0.1763 0.036 Uiso 1 1 calc R
N5 N 0.5000 0.3757(3) 0.2500 0.0524(7) Uani 1 2 d S
N2 N 0.15678(15) 0.37373(15) 0.38178(19) 0.0426(4) Uani 1 1 d .
C8 C 0.08353(15) 0.44181(14) 0.09291(19) 0.0294(4) Uani 1 1 d .
C1 C 0.10276(18) 0.14885(16) 0.1091(2) 0.0421(5) Uani 1 1 d .
H1 H 0.0585 0.0980 0.0945 0.051 Uiso 1 1 calc R
C2 C 0.1944(2) 0.14457(17) 0.1021(3) 0.0465(5) Uani 1 1 d .
H2 H 0.2215 0.0928 0.0813 0.056 Uiso 1 1 calc R
C6 C 0.32168(17) 0.40849(16) 0.4315(2) 0.0423(5) Uani 1 1 d .
H6 H 0.3789 0.4213 0.4208 0.051 Uiso 1 1 calc R
C10 C -0.05623(16) 0.47864(15) -0.1365(2) 0.0341(4) Uani 1 1 d .
H10 H -0.0937 0.4638 -0.2284 0.041 Uiso 1 1 calc R
O1 O 0.43273(19) 0.4189(2) 0.2606(3) 0.0897(8) Uani 1 1 d .
O2 O 0.5000 0.2898(2) 0.2500 0.0977(12) Uani 1 2 d S
C9 C 0.02605(16) 0.42079(15) -0.0453(2) 0.0347(4) Uani 1 1 d .
H9 H 0.0430 0.3676 -0.0766 0.042 Uiso 1 1 calc R
C3 C 0.23570(18) 0.23280(16) 0.1323(2) 0.0398(5) Uani 1 1 d .
H3 H 0.2982 0.2529 0.1382 0.048 Uiso 1 1 calc R
C4 C 0.2219(2) 0.37876(18) 0.5153(2) 0.0476(6) Uani 1 1 d .
H4 H 0.2008 0.3686 0.5773 0.057 Uiso 1 1 calc R
C5 C 0.3252(2) 0.40103(18) 0.5512(2) 0.0511(6) Uani 1 1 d .
H5 H 0.3842 0.4091 0.6382 0.061 Uiso 1 1 calc R

loop_
_atom_site_aniso_label
_atom_site_aniso_U_11
_atom_site_aniso_U_22
_atom_site_aniso_U_33
_atom_site_aniso_U_23
_atom_site_aniso_U_13
_atom_site_aniso_U_12
Ag1 0.03886(16) 0.0649(2) 0.0844(2) 0.000 0.04230(16) 0.000
N1 0.0285(8) 0.0395(9) 0.0430(10) -0.0022(8) 0.0182(8) -0.0035(7)
N3 0.0278(8) 0.0353(9) 0.0325(8) 0.0008(7) 0.0166(7) 0.0013(7)
N4 0.0269(8) 0.0371(9) 0.0297(9) 0.0013(7) 0.0131(7) 0.0008(7)
C7 0.0269(9) 0.0336(10) 0.0316(10) 0.0001(8) 0.0169(8) -0.0011(8)
N5 0.0359(14) 0.075(2) 0.0472(17) 0.000 0.0222(13) 0.000
N2 0.0355(9) 0.0617(12) 0.0359(10) 0.0008(9) 0.0224(8) 0.0022(9)
C8 0.0267(9) 0.0328(10) 0.0292(10) 0.0025(8) 0.0150(8) -0.0011(8)
C1 0.0392(11) 0.0388(11) 0.0406(12) -0.0023(9) 0.0153(10) -0.0016(9)
C2 0.0468(13) 0.0409(12) 0.0505(14) -0.0037(10) 0.0246(11) 0.0076(10)
C6 0.0286(10) 0.0491(13) 0.0378(12) 0.0011(10) 0.0094(9) -0.0020(9)
C10 0.0344(10) 0.0386(11) 0.0255(9) -0.0023(8) 0.0131(8) 0.0000(9)
O1 0.0675(14) 0.129(2) 0.0963(17) 0.0330(15) 0.0590(13) 0.0423(14)
O2 0.088(3) 0.071(2) 0.102(3) 0.000 0.027(2) 0.000
C9 0.0379(11) 0.0337(10) 0.0324(10) -0.0015(8) 0.0182(9) 0.0033(9)
C3 0.0349(11) 0.0470(12) 0.0414(12) 0.0001(10) 0.0227(10) 0.0064(9)
C4 0.0569(15) 0.0554(14) 0.0354(12) 0.0035(10) 0.0275(11) 0.0098(12)
C5 0.0448(13) 0.0604(16) 0.0309(11) 0.0016(11) 0.0079(10) 0.0036(11)

loop_
_atom_type_symbol
_atom_type_description
_atom_type_scat_dispersion_real
_atom_type_scat_dispersion_imag
_atom_type_scat_source
C C 0.0033 0.0016 'International Tables Vol C Tables 4.2.6.8 and 6.1.1.4'
H H 0.0000 0.0000 'International Tables Vol C Tables 4.2.6.8 and 6.1.1.4'
N N 0.0061 0.0033 'International Tables Vol C Tables 4.2.6.8 and 6.1.1.4'
O O 0.0106 0.0060 'International Tables Vol C Tables 4.2.6.8 and 6.1.1.4'
Ag Ag -0.8971 1.1015 'International Tables Vol C Tables 4.2.6.8 and 6.1.1.4'

loop_
_geom_angle_atom_site_label_1
_geom_angle_atom_site_label_2
_geom_angle_atom_site_label_3
_geom_angle
_geom_angle_site_symmetry_1
_geom_angle_site_symmetry_3
N2 Ag1 N2 119.14(11) . 2
N2 Ag1 N1 84.33(7) . .
N2 Ag1 N1 116.75(7) 2 .
N2 Ag1 N1 116.75(7) . 2
N2 Ag1 N1 84.33(7) 2 2
N1 Ag1 N1 139.42(9) . 2
C1 N1 N3 104.13(18) . .
C1 N1 Ag1 133.15(16) . .
N3 N1 Ag1 117.25(13) . .
C3 N3 N1 111.97(17) . .
C3 N3 C7 126.25(18) . .
N1 N3 C7 121.74(16) . .
C6 N4 N2 111.56(18) . .
C6 N4 C7 125.78(18) . .
N2 N4 C7 121.85(16) . .
N3 C7 N4 109.67(16) . .
N3 C7 C8 112.81(16) . .
N4 C7 C8 114.94(16) . .
N3 C7 H7 106.3 . .
N4 C7 H7 106.3 . .
C8 C7 H7 106.3 . .
O1 N5 O1 119.5(4) 2_655 .
O1 N5 O2 120.2(2) 2_655 .
O1 N5 O2 120.2(2) . .
C4 N2 N4 104.35(18) . .
C4 N2 Ag1 131.29(17) . .
N4 N2 Ag1 119.62(13) . .
C10 C8 C9 118.44(18) 5_565 .
C10 C8 C7 122.01(18) 5_565 .
C9 C8 C7 119.12(17) . .
N1 C1 C2 111.8(2) . .
N1 C1 H1 124.1 . .
C2 C1 H1 124.1 . .
C3 C2 C1 105.0(2) . .
C3 C2 H2 127.5 . .
C1 C2 H2 127.5 . .
N4 C6 C5 107.1(2) . .
N4 C6 H6 126.4 . .
C5 C6 H6 126.4 . .
C8 C10 C9 121.07(19) 5_565 .
C8 C10 H10 119.5 5_565 .
C9 C10 H10 119.5 . .
C10 C9 C8 120.48(19) . .
C10 C9 H9 119.8 . .
C8 C9 H9 119.8 . .
N3 C3 C2 107.0(2) . .
N3 C3 H3 126.5 . .
C2 C3 H3 126.5 . .
N2 C4 C5 111.9(2) . .
N2 C4 H4 124.1 . .
C5 C4 H4 124.1 . .
C6 C5 C4 105.0(2) . .
C6 C5 H5 127.5 . .
C4 C5 H5 127.5 . .

loop_
_geom_bond_atom_site_label_1
_geom_bond_atom_site_label_2
_geom_bond_distance
_geom_bond_site_symmetry_2
Ag1 N2 2.308(2) .
Ag1 N2 2.308(2) 2
Ag1 N1 2.368(2) .
Ag1 N1 2.368(2) 2
N1 C1 1.330(3) .
N1 N3 1.358(2) .
N3 C3 1.346(3) .
N3 C7 1.452(3) .
N4 C6 1.347(3) .
N4 N2 1.356(2) .
N4 C7 1.456(3) .
C7 C8 1.524(3) .
C7 H7 0.9800 .
N5 O1 1.224(3) 2_655
N5 O1 1.224(3) .
N5 O2 1.228(4) .
N2 C4 1.326(3) .
C8 C10 1.385(3) 5_565
C8 C9 1.395(3) .
C1 C2 1.392(3) .
C1 H1 0.9300 .
C2 C3 1.364(3) .
C2 H2 0.9300 .
C6 C5 1.361(4) .
C6 H6 0.9300 .
C10 C8 1.385(3) 5_565
C10 C9 1.387(3) .
C10 H10 0.9300 .
C9 H9 0.9300 .
C3 H3 0.9300 .
C4 C5 1.386(4) .
C4 H4 0.9300 .
C5 H5 0.9300 .

loop_
_geom_torsion_atom_site_label_1
_geom_torsion_atom_site_label_2
_geom_torsion_atom_site_label_3
_geom_torsion_atom_site_label_4
_geom_torsion
_geom_torsion_site_symmetry_1
_geom_torsion_site_symmetry_4
N2 Ag1 N1 C1 128.3(2) . .
N2 Ag1 N1 C1 -111.8(2) 2 .
N1 Ag1 N1 C1 2.90(19) 2 .
N2 Ag1 N1 N3 -20.94(14) . .
N2 Ag1 N1 N3 98.93(15) 2 .
N1 Ag1 N1 N3 -146.34(15) 2 .
C1 N1 N3 C3 -0.9(2) . .
Ag1 N1 N3 C3 156.50(14) . .
C1 N1 N3 C7 -178.62(18) . .
Ag1 N1 N3 C7 -21.2(2) . .
C3 N3 C7 N4 -102.9(2) . .
N1 N3 C7 N4 74.5(2) . .
C3 N3 C7 C8 127.6(2) . .
N1 N3 C7 C8 -55.0(2) . .
C6 N4 C7 N3 99.1(2) . .
N2 N4 C7 N3 -69.7(2) . .
C6 N4 C7 C8 -132.6(2) . .
N2 N4 C7 C8 58.6(2) . .
C6 N4 N2 C4 1.6(2) . .
C7 N4 N2 C4 171.82(19) . .
C6 N4 N2 Ag1 -156.68(15) . .
C7 N4 N2 Ag1 13.6(2) . .
N2 Ag1 N2 C4 115.6(2) 2 .
N1 Ag1 N2 C4 -126.9(2) . .
N1 Ag1 N2 C4 16.7(2) 2 .
N2 Ag1 N2 N4 -92.93(16) 2 .
N1 Ag1 N2 N4 24.62(16) . .
N1 Ag1 N2 N4 168.20(14) 2 .
N3 C7 C8 C10 149.71(19) . 5_565
N4 C7 C8 C10 23.0(3) . 5_565
N3 C7 C8 C9 -37.8(2) . .
N4 C7 C8 C9 -164.56(18) . .
N3 N1 C1 C2 -0.2(3) . .
Ag1 N1 C1 C2 -152.22(17) . .
N1 C1 C2 C3 1.1(3) . .
N2 N4 C6 C5 -2.2(3) . .
C7 N4 C6 C5 -171.9(2) . .
C8 C10 C9 C8 -0.2(3) 5_565 .
C10 C8 C9 C10 0.2(3) 5_565 .
C7 C8 C9 C10 -172.53(18) . .
N1 N3 C3 C2 1.6(3) . .
C7 N3 C3 C2 179.22(19) . .
C1 C2 C3 N3 -1.6(3) . .
N4 N2 C4 C5 -0.4(3) . .
Ag1 N2 C4 C5 154.22(19) . .
N4 C6 C5 C4 1.8(3) . .
N2 C4 C5 C6 -0.8(3) . .
